data_4126644
loop_
_publ_author_name
'Hansmann, Max M.'
'Melaimi, Mohand'
'Bertrand, Guy'

_publ_section_title
;
 A Crystalline Monomeric Allenyl/Propargyl Radical.
;
_journal_name_full 'Journal of the American Chemical Society'
_journal_paper_doi 10.1021/jacs.7b09622
_journal_year 2017
_chemical_formula_moiety 'C43 H50 N'
_chemical_formula_sum 'C43 H50 N'
_chemical_formula_weight 580.84
_space_group_crystal_system triclinic
_space_group_IT_number 2
_space_group_name_Hall '-P 1'
_space_group_name_H-M_alt 'P -1'
_symmetry_space_group_name_Hall '-P 1'
_symmetry_space_group_name_H-M 'P -1'
_atom_sites_solution_hydrogens geom
_atom_sites_solution_primary direct
_audit_creation_date 2017-08-29
_audit_creation_method
;
Olex2 1.2-beta
(compiled 2017.08.10 svn.r3458 for OlexSys, GUI svn.r5381)
;
_cell_angle_alpha 72.6260(10)
_cell_angle_beta 83.8110(10)
_cell_angle_gamma 77.388(2)
_cell_formula_units_Z 2
_cell_length_a 9.2489(4)
_cell_length_b 11.6580(6)
_cell_length_c 17.0457(8)
_cell_measurement_reflns_used 9856
_cell_measurement_temperature 100
_cell_measurement_theta_max 68.302
_cell_measurement_theta_min 2.719
_cell_volume 1709.96(14)
_computing_cell_refinement 'SAINT V8.38A (?, 2016)'
_computing_data_reduction 'SAINT V8.38A (?, 2016)'
_computing_molecular_graphics 'Olex2 (Dolomanov et al., 2009)'
_computing_publication_material 'Olex2 (Dolomanov et al., 2009)'
_computing_structure_refinement 'ShelXL (Sheldrick, 2015)'
_computing_structure_solution 'SIR2004 (Burla et al., 2007)'
_diffrn_ambient_temperature 100
_diffrn_detector 'Bruker APEX2 area detector'
_diffrn_detector_area_resol_mean 7.9
_diffrn_detector_type 'CCD area detector'
_diffrn_measured_fraction_theta_full 0.980
_diffrn_measured_fraction_theta_max 0.977
_diffrn_measurement_device 'three-circle diffractometer'
_diffrn_measurement_device_type 'Bruker SMART APEX2 area detector'
_diffrn_measurement_method '\w and \f scans'
_diffrn_radiation_monochromator 'mirror optics'
_diffrn_radiation_probe x-ray
_diffrn_radiation_type CuK\a
_diffrn_radiation_wavelength 1.54178
_diffrn_reflns_av_R_equivalents 0.0415
_diffrn_reflns_av_unetI/netI 0.0321
_diffrn_reflns_Laue_measured_fraction_full 0.980
_diffrn_reflns_Laue_measured_fraction_max 0.977
_diffrn_reflns_limit_h_max 11
_diffrn_reflns_limit_h_min -10
_diffrn_reflns_limit_k_max 14
_diffrn_reflns_limit_k_min -14
_diffrn_reflns_limit_l_max 20
_diffrn_reflns_limit_l_min -20
_diffrn_reflns_number 20730
_diffrn_reflns_point_group_measured_fraction_full 0.980
_diffrn_reflns_point_group_measured_fraction_max 0.977
_diffrn_reflns_theta_full 67.679
_diffrn_reflns_theta_max 68.331
_diffrn_reflns_theta_min 2.719
_diffrn_source 'microfocus sealed X-ray tube'
_diffrn_source_type 'Incoatec I\ms'
_diffrn_standards_number 0
_exptl_absorpt_coefficient_mu 0.476
_exptl_absorpt_correction_T_max 0.5849
_exptl_absorpt_correction_T_min 0.5075
_exptl_absorpt_correction_type multi-scan
_exptl_absorpt_process_details
'SADABS-2016/2 (Bruker,2016/2) was used for absorption correction. wR2(int) was 0.0595 before and 0.0522 after correction. The Ratio of minimum to maximum transmission is 0.8677. The \l/2 correction factor is Not present.'
_exptl_crystal_colour orange
_exptl_crystal_colour_primary orange
_exptl_crystal_density_diffrn 1.128
_exptl_crystal_description block
_exptl_crystal_F_000 630
_exptl_crystal_size_max 0.31
_exptl_crystal_size_mid 0.29
_exptl_crystal_size_min 0.28
_refine_diff_density_max 0.266
_refine_diff_density_min -0.188
_refine_diff_density_rms 0.039
_refine_ls_extinction_method none
_refine_ls_goodness_of_fit_ref 1.033
_refine_ls_hydrogen_treatment constr
_refine_ls_matrix_type full
_refine_ls_number_parameters 405
_refine_ls_number_reflns 6129
_refine_ls_number_restraints 0
_refine_ls_restrained_S_all 1.033
_refine_ls_R_factor_all 0.0421
_refine_ls_R_factor_gt 0.0399
_refine_ls_shift/su_max 0.000
_refine_ls_shift/su_mean 0.000
_refine_ls_structure_factor_coef Fsqd
_refine_ls_weighting_details 'w=1/[\s^2^(Fo^2^)+(0.0504P)^2^+0.5512P] where P=(Fo^2^+2Fc^2^)/3'
_refine_ls_weighting_scheme calc
_refine_ls_wR_factor_gt 0.1023
_refine_ls_wR_factor_ref 0.1046
_reflns_Friedel_coverage 0.000
_reflns_number_gt 5734
_reflns_number_total 6129
_reflns_threshold_expression 'I > 2\s(I)'
_cod_data_source_file 4d.cif
_cod_data_source_block gb_mm146_0m_a
_cod_database_code 4126644
_shelx_shelxl_version_number 2016/6
_shelx_space_group_comment
;
The symmetry employed for this shelxl refinement is uniquely defined
by the following loop, which should always be used as a source of
symmetry information in preference to the above space-group names.
They are only intended as comments.
;
_shelx_estimated_absorpt_t_max 0.878
_shelx_estimated_absorpt_t_min 0.866
_olex2_refinement_description
;
1. Fixed Uiso
 At 1.2 times of:
  All C(H) groups, All C(H,H) groups
 At 1.5 times of:
  All C(H,H,H) groups
2.a Ternary CH refined with riding coordinates:
 C11(H11), C14(H14)
2.b Secondary CH2 refined with riding coordinates:
 C3(H3A,H3B), C19(H19A,H19B), C21(H21A,H21B)
2.c Aromatic/amide H refined with riding coordinates:
 C27(H27), C37(H37), C31(H31), C33(H33), C8(H8), C43(H43), C9(H9), C39(H39),
 C7(H7), C34(H34), C36(H36), C28(H28), C41(H41), C29(H29), C35(H35), C30(H30),
 C40(H40), C42(H42)
2.d Idealised Me refined as rotating group:
 C18(H18A,H18B,H18C), C17(H17A,H17B,H17C), C20(H20A,H20B,H20C), C16(H16A,H16B,
 H16C), C15(H15A,H15B,H15C), C13(H13A,H13B,H13C), C22(H22A,H22B,H22C), C12(H12A,
 H12B,H12C)
;
_olex2_submission_special_instructions 'No special instructions were received'

loop_
_space_group_symop_operation_xyz
'x, y, z'
'-x, -y, -z'

loop_
_atom_site_label
_atom_site_type_symbol
_atom_site_fract_x
_atom_site_fract_y
_atom_site_fract_z
_atom_site_U_iso_or_equiv
_atom_site_adp_type
_atom_site_occupancy
_atom_site_site_symmetry_order
_atom_site_calc_flag
_atom_site_refinement_flags_posn
N1 N 0.45876(10) 0.04338(8) 0.19282(5) 0.0183(2) Uani 1 1 d .
C23 C 0.40562(11) 0.16001(10) 0.29237(6) 0.0183(2) Uani 1 1 d .
C5 C 0.38445(12) 0.14106(10) 0.12798(6) 0.0184(2) Uani 1 1 d .
C32 C 0.51028(12) 0.40317(10) 0.31288(7) 0.0201(2) Uani 1 1 d .
C38 C 0.28641(12) 0.37176(10) 0.41322(7) 0.0196(2) Uani 1 1 d .
C1 C 0.44914(12) 0.05012(10) 0.27303(6) 0.0186(2) Uani 1 1 d .
C26 C 0.24402(12) 0.47553(10) 0.26391(7) 0.0202(2) Uani 1 1 d .
C2 C 0.52462(12) -0.08218(10) 0.18560(7) 0.0211(2) Uani 1 1 d .
C6 C 0.46627(12) 0.22191(10) 0.07216(7) 0.0198(2) Uani 1 1 d .
C24 C 0.36092(12) 0.25573(10) 0.31038(7) 0.0209(2) Uani 1 1 d .
C11 C 0.62722(12) 0.22159(10) 0.08400(7) 0.0224(2) Uani 1 1 d .
H11 H 0.664631 0.147604 0.129851 0.027 Uiso 1 1 calc R
C25 C 0.35130(12) 0.37663(10) 0.32489(7) 0.0189(2) Uani 1 1 d .
C4 C 0.50225(13) -0.07474(10) 0.33215(7) 0.0219(2) Uani 1 1 d .
C10 C 0.22896(12) 0.15911(10) 0.12274(7) 0.0214(2) Uani 1 1 d .
C27 C 0.21179(12) 0.45820(10) 0.19078(7) 0.0232(2) Uani 1 1 d .
H27 H 0.257712 0.384890 0.177218 0.028 Uiso 1 1 calc R
C37 C 0.62264(13) 0.31643(11) 0.35852(7) 0.0238(2) Uani 1 1 d .
H37 H 0.598989 0.244797 0.397412 0.029 Uiso 1 1 calc R
C31 C 0.17691(13) 0.58522(11) 0.28146(7) 0.0259(3) Uani 1 1 d .
H31 H 0.198515 0.599431 0.330601 0.031 Uiso 1 1 calc R
C33 C 0.54763(13) 0.50770(10) 0.25689(7) 0.0237(2) Uani 1 1 d .
H33 H 0.472739 0.568435 0.225822 0.028 Uiso 1 1 calc R
C8 C 0.24184(14) 0.32840(11) -0.00013(7) 0.0264(3) Uani 1 1 d .
H8 H 0.193982 0.390118 -0.044938 0.032 Uiso 1 1 calc R
C43 C 0.34255(13) 0.42519(11) 0.46320(7) 0.0251(2) Uani 1 1 d .
H43 H 0.428033 0.460366 0.444893 0.030 Uiso 1 1 calc R
C9 C 0.16117(13) 0.25298(11) 0.05775(7) 0.0255(3) Uani 1 1 d .
H9 H 0.057084 0.265431 0.053119 0.031 Uiso 1 1 calc R
C39 C 0.16070(13) 0.32099(11) 0.44141(7) 0.0251(3) Uani 1 1 d .
H39 H 0.121558 0.283479 0.408252 0.030 Uiso 1 1 calc R
C3 C 0.58344(14) -0.14811(10) 0.27243(7) 0.0253(3) Uani 1 1 d .
H3A H 0.691701 -0.152461 0.271414 0.030 Uiso 1 1 calc R
H3B H 0.564560 -0.232701 0.290929 0.030 Uiso 1 1 calc R
C7 C 0.39282(13) 0.31336(10) 0.00765(7) 0.0242(2) Uani 1 1 d .
H7 H 0.447562 0.366292 -0.031659 0.029 Uiso 1 1 calc R
C34 C 0.69471(13) 0.52415(11) 0.24593(7) 0.0269(3) Uani 1 1 d .
H34 H 0.718842 0.595699 0.207161 0.032 Uiso 1 1 calc R
C19 C 0.60407(13) -0.06719(11) 0.39571(7) 0.0247(2) Uani 1 1 d .
H19A H 0.546277 -0.013913 0.428428 0.030 Uiso 1 1 calc R
H19B H 0.633286 -0.150157 0.433901 0.030 Uiso 1 1 calc R
C14 C 0.13229(13) 0.08597(11) 0.18824(8) 0.0255(3) Uani 1 1 d .
H14 H 0.199379 0.019794 0.227494 0.031 Uiso 1 1 calc R
C36 C 0.76798(13) 0.33326(11) 0.34795(8) 0.0277(3) Uani 1 1 d .
H36 H 0.842762 0.273505 0.379751 0.033 Uiso 1 1 calc R
C28 C 0.11305(13) 0.54702(12) 0.13729(7) 0.0286(3) Uani 1 1 d .
H28 H 0.091713 0.533614 0.087820 0.034 Uiso 1 1 calc R
C18 C 0.40904(14) -0.14159(11) 0.16286(8) 0.0275(3) Uani 1 1 d .
H18A H 0.333956 -0.155599 0.208009 0.041 Uiso 1 1 calc GR
H18B H 0.457789 -0.220035 0.153215 0.041 Uiso 1 1 calc GR
H18C H 0.361407 -0.087151 0.112804 0.041 Uiso 1 1 calc GR
C41 C 0.14881(14) 0.37819(12) 0.56672(8) 0.0320(3) Uani 1 1 d .
H41 H 0.101574 0.380904 0.618645 0.038 Uiso 1 1 calc R
C29 C 0.04572(13) 0.65489(11) 0.15586(8) 0.0293(3) Uani 1 1 d .
H29 H -0.022352 0.715119 0.119635 0.035 Uiso 1 1 calc R
C35 C 0.80501(13) 0.43747(12) 0.29087(8) 0.0278(3) Uani 1 1 d .
H35 H 0.904811 0.448658 0.283020 0.033 Uiso 1 1 calc R
C30 C 0.07877(14) 0.67386(11) 0.22771(8) 0.0295(3) Uani 1 1 d .
H30 H 0.034074 0.748036 0.240447 0.035 Uiso 1 1 calc R
C17 C 0.65027(14) -0.07960(11) 0.11925(8) 0.0279(3) Uani 1 1 d .
H17A H 0.611102 -0.030580 0.065698 0.042 Uiso 1 1 calc GR
H17B H 0.692900 -0.163410 0.117220 0.042 Uiso 1 1 calc GR
H17C H 0.727252 -0.043150 0.132345 0.042 Uiso 1 1 calc GR
C40 C 0.09218(13) 0.32467(12) 0.51733(8) 0.0309(3) Uani 1 1 d .
H40 H 0.006058 0.290377 0.535603 0.037 Uiso 1 1 calc R
C42 C 0.27441(14) 0.42752(12) 0.53990(8) 0.0307(3) Uani 1 1 d .
H42 H 0.314481 0.463179 0.573858 0.037 Uiso 1 1 calc R
C20 C 0.74431(14) -0.01846(12) 0.35990(8) 0.0298(3) Uani 1 1 d .
H20A H 0.718123 0.059239 0.317024 0.045 Uiso 1 1 calc GR
H20B H 0.811381 -0.078141 0.336042 0.045 Uiso 1 1 calc GR
H20C H 0.793616 -0.005152 0.403611 0.045 Uiso 1 1 calc GR
C21 C 0.37066(14) -0.13454(11) 0.37819(7) 0.0285(3) Uani 1 1 d .
H21A H 0.313408 -0.147976 0.336992 0.034 Uiso 1 1 calc R
H21B H 0.411927 -0.216044 0.415044 0.034 Uiso 1 1 calc R
C16 C 0.03472(14) 0.02480(12) 0.15234(9) 0.0340(3) Uani 1 1 d .
H16A H -0.035145 0.088049 0.115379 0.051 Uiso 1 1 calc GR
H16B H -0.020501 -0.024822 0.197177 0.051 Uiso 1 1 calc GR
H16C H 0.097520 -0.027847 0.121561 0.051 Uiso 1 1 calc GR
C15 C 0.03530(14) 0.16860(12) 0.23684(8) 0.0323(3) Uani 1 1 d .
H15A H 0.098544 0.206485 0.260031 0.048 Uiso 1 1 calc GR
H15B H -0.020604 0.119313 0.281493 0.048 Uiso 1 1 calc GR
H15C H -0.033951 0.232733 0.200026 0.048 Uiso 1 1 calc GR
C13 C 0.72671(14) 0.21589(14) 0.00694(8) 0.0337(3) Uani 1 1 d .
H13A H 0.730960 0.137428 -0.004179 0.051 Uiso 1 1 calc GR
H13B H 0.826818 0.223364 0.015747 0.051 Uiso 1 1 calc GR
H13C H 0.686073 0.283218 -0.040087 0.051 Uiso 1 1 calc GR
C22 C 0.26359(15) -0.06271(13) 0.42928(8) 0.0355(3) Uani 1 1 d .
H22A H 0.217361 0.016678 0.393291 0.053 Uiso 1 1 calc GR
H22B H 0.318020 -0.049539 0.471061 0.053 Uiso 1 1 calc GR
H22C H 0.186633 -0.109124 0.456317 0.053 Uiso 1 1 calc GR
C12 C 0.63552(15) 0.33591(12) 0.10907(9) 0.0336(3) Uani 1 1 d .
H12A H 0.601411 0.409524 0.064329 0.050 Uiso 1 1 calc GR
H12B H 0.738237 0.333072 0.120124 0.050 Uiso 1 1 calc GR
H12C H 0.572198 0.338101 0.158755 0.050 Uiso 1 1 calc GR

loop_
_atom_site_aniso_label
_atom_site_aniso_U_11
_atom_site_aniso_U_22
_atom_site_aniso_U_33
_atom_site_aniso_U_23
_atom_site_aniso_U_13
_atom_site_aniso_U_12
N1 0.0199(4) 0.0158(4) 0.0188(4) -0.0059(4) -0.0018(3) -0.0011(4)
C23 0.0174(5) 0.0192(5) 0.0171(5) -0.0030(4) -0.0014(4) -0.0039(4)
C5 0.0211(5) 0.0170(5) 0.0185(5) -0.0077(4) -0.0025(4) -0.0019(4)
C32 0.0213(5) 0.0205(5) 0.0209(5) -0.0117(4) 0.0027(4) -0.0025(4)
C38 0.0192(5) 0.0157(5) 0.0208(5) -0.0037(4) 0.0004(4) 0.0004(4)
C1 0.0188(5) 0.0179(5) 0.0190(5) -0.0053(4) -0.0013(4) -0.0030(4)
C26 0.0179(5) 0.0175(5) 0.0233(5) -0.0034(4) 0.0023(4) -0.0042(4)
C2 0.0239(5) 0.0159(5) 0.0238(5) -0.0081(4) -0.0031(4) -0.0002(4)
C6 0.0226(5) 0.0189(5) 0.0197(5) -0.0082(4) -0.0009(4) -0.0039(4)
C24 0.0235(5) 0.0189(5) 0.0192(5) -0.0044(4) -0.0030(4) -0.0023(4)
C11 0.0224(6) 0.0244(6) 0.0207(5) -0.0051(4) -0.0017(4) -0.0071(5)
C25 0.0196(5) 0.0166(5) 0.0209(5) -0.0067(4) -0.0004(4) -0.0026(4)
C4 0.0263(6) 0.0167(5) 0.0210(5) -0.0047(4) -0.0030(4) -0.0007(4)
C10 0.0214(5) 0.0194(5) 0.0251(6) -0.0088(4) -0.0035(4) -0.0027(4)
C27 0.0215(5) 0.0218(6) 0.0247(6) -0.0053(4) 0.0008(4) -0.0038(5)
C37 0.0231(6) 0.0225(6) 0.0254(6) -0.0085(5) 0.0012(4) -0.0028(5)
C31 0.0274(6) 0.0208(6) 0.0276(6) -0.0064(5) 0.0024(5) -0.0029(5)
C33 0.0256(6) 0.0211(6) 0.0246(6) -0.0086(4) 0.0009(4) -0.0029(5)
C8 0.0311(6) 0.0229(6) 0.0231(6) -0.0049(5) -0.0093(5) 0.0004(5)
C43 0.0261(6) 0.0241(6) 0.0270(6) -0.0113(5) 0.0032(5) -0.0056(5)
C9 0.0214(6) 0.0249(6) 0.0310(6) -0.0089(5) -0.0075(5) -0.0016(5)
C39 0.0214(6) 0.0257(6) 0.0262(6) -0.0049(5) -0.0021(4) -0.0035(5)
C3 0.0303(6) 0.0182(5) 0.0254(6) -0.0071(4) -0.0060(5) 0.0027(5)
C7 0.0302(6) 0.0217(6) 0.0201(5) -0.0044(4) -0.0021(4) -0.0057(5)
C34 0.0291(6) 0.0259(6) 0.0292(6) -0.0121(5) 0.0072(5) -0.0106(5)
C19 0.0275(6) 0.0237(6) 0.0208(5) -0.0054(4) -0.0039(4) -0.0004(5)
C14 0.0191(5) 0.0243(6) 0.0321(6) -0.0057(5) -0.0025(5) -0.0047(5)
C36 0.0214(6) 0.0299(6) 0.0321(6) -0.0127(5) -0.0014(5) 0.0000(5)
C28 0.0256(6) 0.0314(6) 0.0250(6) -0.0023(5) -0.0020(5) -0.0055(5)
C18 0.0320(6) 0.0205(6) 0.0326(6) -0.0108(5) -0.0061(5) -0.0040(5)
C41 0.0310(6) 0.0337(7) 0.0241(6) -0.0071(5) 0.0067(5) 0.0031(5)
C29 0.0200(6) 0.0271(6) 0.0297(6) 0.0047(5) 0.0011(5) -0.0002(5)
C35 0.0213(6) 0.0344(7) 0.0338(6) -0.0196(5) 0.0059(5) -0.0076(5)
C30 0.0263(6) 0.0192(6) 0.0351(7) -0.0027(5) 0.0066(5) 0.0011(5)
C17 0.0290(6) 0.0257(6) 0.0301(6) -0.0140(5) 0.0015(5) -0.0008(5)
C40 0.0218(6) 0.0325(7) 0.0310(6) -0.0014(5) 0.0042(5) -0.0032(5)
C42 0.0344(7) 0.0323(7) 0.0274(6) -0.0152(5) 0.0017(5) -0.0027(5)
C20 0.0288(6) 0.0320(6) 0.0297(6) -0.0102(5) -0.0041(5) -0.0047(5)
C21 0.0348(7) 0.0225(6) 0.0269(6) -0.0026(5) -0.0031(5) -0.0081(5)
C16 0.0265(6) 0.0300(7) 0.0467(8) -0.0085(6) -0.0060(5) -0.0094(5)
C15 0.0224(6) 0.0335(7) 0.0407(7) -0.0113(6) 0.0048(5) -0.0066(5)
C13 0.0253(6) 0.0513(8) 0.0256(6) -0.0088(6) 0.0014(5) -0.0139(6)
C22 0.0364(7) 0.0382(7) 0.0316(7) -0.0072(6) 0.0069(5) -0.0146(6)
C12 0.0356(7) 0.0292(6) 0.0401(7) -0.0099(6) -0.0082(6) -0.0116(5)

loop_
_atom_type_symbol
_atom_type_description
_atom_type_scat_dispersion_real
_atom_type_scat_dispersion_imag
_atom_type_scat_source
C C 0.0181 0.0091 'International Tables Vol C Tables 4.2.6.8 and 6.1.1.4'
H H 0.0000 0.0000 'International Tables Vol C Tables 4.2.6.8 and 6.1.1.4'
N N 0.0311 0.0180 'International Tables Vol C Tables 4.2.6.8 and 6.1.1.4'

loop_
_geom_angle_atom_site_label_1
_geom_angle_atom_site_label_2
_geom_angle_atom_site_label_3
_geom_angle
C5 N1 C2 124.06(8)
C1 N1 C5 121.74(8)
C1 N1 C2 112.99(8)
C24 C23 C1 177.07(12)
C6 C5 N1 119.53(9)
C6 C5 C10 120.43(10)
C10 C5 N1 119.98(10)
C37 C32 C25 118.60(10)
C33 C32 C25 123.04(10)
C33 C32 C37 118.33(11)
C43 C38 C25 122.00(10)
C43 C38 C39 118.62(10)
C39 C38 C25 119.18(10)
N1 C1 C4 110.90(9)
C23 C1 N1 122.33(10)
C23 C1 C4 126.63(9)
C27 C26 C25 121.49(9)
C27 C26 C31 118.29(10)
C31 C26 C25 120.22(10)
N1 C2 C3 101.74(8)
N1 C2 C18 111.64(9)
N1 C2 C17 111.54(9)
C18 C2 C3 113.30(10)
C17 C2 C3 111.44(9)
C17 C2 C18 107.25(9)
C5 C6 C11 122.66(10)
C7 C6 C5 118.55(10)
C7 C6 C11 118.52(10)
C23 C24 C25 163.37(12)
C6 C11 C13 112.44(9)
C6 C11 C12 109.46(9)
C13 C11 C12 110.23(10)
C32 C25 C38 111.34(9)
C32 C25 C26 111.93(9)
C38 C25 C26 107.74(8)
C24 C25 C32 107.19(9)
C24 C25 C38 109.33(9)
C24 C25 C26 109.28(9)
C1 C4 C3 101.55(9)
C1 C4 C19 111.36(9)
C1 C4 C21 111.88(9)
C3 C4 C21 109.23(9)
C19 C4 C3 113.42(9)
C19 C4 C21 109.25(9)
C5 C10 C14 122.57(10)
C9 C10 C5 118.35(10)
C9 C10 C14 118.94(10)
C28 C27 C26 120.82(11)
C36 C37 C32 121.04(11)
C30 C31 C26 120.68(11)
C32 C33 C34 120.53(11)
C9 C8 C7 119.56(11)
C38 C43 C42 120.55(11)
C8 C9 C10 121.57(11)
C40 C39 C38 120.69(11)
C2 C3 C4 108.30(9)
C8 C7 C6 121.33(11)
C35 C34 C33 120.66(11)
C20 C19 C4 115.42(10)
C10 C14 C16 112.81(10)
C10 C14 C15 110.18(10)
C15 C14 C16 110.04(10)
C37 C36 C35 120.33(11)
C29 C28 C27 120.36(11)
C42 C41 C40 119.55(11)
C30 C29 C28 119.28(11)
C34 C35 C36 119.10(11)
C29 C30 C31 120.55(11)
C39 C40 C41 120.30(12)
C41 C42 C43 120.27(12)
C22 C21 C4 116.25(10)

loop_
_geom_bond_atom_site_label_1
_geom_bond_atom_site_label_2
_geom_bond_distance
N1 C5 1.4356(14)
N1 C1 1.3851(14)
N1 C2 1.4935(13)
C23 C1 1.3822(15)
C23 C24 1.2190(16)
C5 C6 1.4096(16)
C5 C10 1.4159(15)
C32 C25 1.5477(15)
C32 C37 1.3976(16)
C32 C33 1.3905(16)
C38 C25 1.5490(14)
C38 C43 1.3917(16)
C38 C39 1.3940(17)
C1 C4 1.5146(15)
C26 C25 1.5496(15)
C26 C27 1.3931(16)
C26 C31 1.3970(16)
C2 C3 1.5456(15)
C2 C18 1.5316(16)
C2 C17 1.5304(16)
C6 C11 1.5227(15)
C6 C7 1.3971(16)
C24 C25 1.4847(15)
C11 C13 1.5301(16)
C11 C12 1.5350(16)
C4 C3 1.5513(15)
C4 C19 1.5432(16)
C4 C21 1.5558(17)
C10 C9 1.3943(16)
C10 C14 1.5239(16)
C27 C28 1.3929(17)
C37 C36 1.3856(17)
C31 C30 1.3912(17)
C33 C34 1.4001(17)
C8 C9 1.3831(18)
C8 C7 1.3847(17)
C43 C42 1.3940(17)
C39 C40 1.3867(17)
C34 C35 1.3801(18)
C19 C20 1.5237(17)
C14 C16 1.5356(17)
C14 C15 1.5357(17)
C36 C35 1.3942(18)
C28 C29 1.3866(18)
C41 C40 1.387(2)
C41 C42 1.3819(19)
C29 C30 1.3837(19)
C21 C22 1.5258(18)
